data_4135110
loop_
_publ_author_name
'Mao, Kaihui'
'Zhang, Jinlei'
'Guo, Zijing'
'Liu, Lizhe'
'Ma, He'
'Chin, Yiying'
'Lin, Hong-Ji'
'Bao, Songsong'
'Xie, Hangqing'
'Yang, Run'
'Jing, Zhaoyang'
'Shen, Jiancang'
'Yuan, Guoliang'
'Chen, Jian'
'Wu, Peiheng'
'Wu, Xinglong'

_publ_section_title
;
 Constructing Asymmetrical Ni-Centered {NiN2O4} Octahedra in Layered
 Metal-Organic Structures for Near-Room-Temperature Single-Phase
 Magnetoelectricity.
;
_journal_name_full 'Journal of the American Chemical Society'
_journal_paper_doi 10.1021/jacs.0c05845
_journal_year 2020
_chemical_absolute_configuration rm
_chemical_formula_moiety 'C72 H76 N8 Ni2 O12, 4(H2 O)'
_chemical_formula_sum 'C72 H84 N8 Ni2 O16'
_chemical_formula_weight 1434.89
_space_group_crystal_system monoclinic
_space_group_IT_number 5
_space_group_name_Hall 'C 2y'
_space_group_name_H-M_alt 'C 1 2 1'
_atom_sites_solution_hydrogens geom
_audit_creation_method SHELXL-2018/3
_cell_angle_alpha 90
_cell_angle_beta 116.955(7)
_cell_angle_gamma 90
_cell_formula_units_Z 4
_cell_length_a 23.256(6)
_cell_length_b 23.214(6)
_cell_length_c 17.011(4)
_cell_measurement_reflns_used 4906
_cell_measurement_temperature 250(2)
_cell_measurement_theta_max 25.269
_cell_measurement_theta_min 2.176
_cell_volume 8186(4)
_computing_cell_refinement 'APEX 3'
_computing_data_collection 'APEX 3'
_computing_data_reduction 'APEX 3'
_computing_molecular_graphics SHELXTL
_computing_publication_material SHELXTL
_computing_structure_refinement 'SHELXL-2018/3 (Sheldrick, 2018)'
_computing_structure_solution 'SHELXT 2014/5 (Sheldrick, 2014)'
_diffrn_ambient_temperature 250(2)
_diffrn_measured_fraction_theta_full 0.996
_diffrn_measured_fraction_theta_max 0.980
_diffrn_measurement_device_type 'Bruker D8'
_diffrn_radiation_type MoK\a
_diffrn_radiation_wavelength 0.71073
_diffrn_reflns_av_R_equivalents 0.1217
_diffrn_reflns_av_unetI/netI 0.2001
_diffrn_reflns_Laue_measured_fraction_full 0.996
_diffrn_reflns_Laue_measured_fraction_max 0.980
_diffrn_reflns_limit_h_max 22
_diffrn_reflns_limit_h_min -27
_diffrn_reflns_limit_k_max 27
_diffrn_reflns_limit_k_min -27
_diffrn_reflns_limit_l_max 20
_diffrn_reflns_limit_l_min -19
_diffrn_reflns_number 25629
_diffrn_reflns_point_group_measured_fraction_full 0.971
_diffrn_reflns_point_group_measured_fraction_max 0.951
_diffrn_reflns_theta_full 25.242
_diffrn_reflns_theta_max 25.526
_diffrn_reflns_theta_min 2.210
_exptl_absorpt_coefficient_mu 0.523
_exptl_absorpt_correction_T_max 0.990
_exptl_absorpt_correction_T_min 0.860
_exptl_absorpt_correction_type multi-scan
_exptl_absorpt_process_details 'SADABS(Bruker, 2000)'
_exptl_crystal_colour 'bluish green'
_exptl_crystal_density_diffrn 1.164
_exptl_crystal_description sheet-like
_exptl_crystal_F_000 3024
_exptl_crystal_size_max 0.200
_exptl_crystal_size_mid 0.200
_exptl_crystal_size_min 0.020
_refine_diff_density_max 1.573
_refine_diff_density_min -0.721
_refine_diff_density_rms 0.107
_refine_ls_abs_structure_details
;
 Refined as an inversion twin.
;
_refine_ls_abs_structure_Flack 0.15(4)
_refine_ls_extinction_method none
_refine_ls_goodness_of_fit_ref 1.020
_refine_ls_hydrogen_treatment constr
_refine_ls_matrix_type full
_refine_ls_number_parameters 885
_refine_ls_number_reflns 14531
_refine_ls_number_restraints 467
_refine_ls_restrained_S_all 1.022
_refine_ls_R_factor_all 0.1685
_refine_ls_R_factor_gt 0.0941
_refine_ls_shift/su_max 0.009
_refine_ls_shift/su_mean 0.000
_refine_ls_structure_factor_coef Fsqd
_refine_ls_weighting_details 'w=1/[\s^2^(Fo^2^)+(0.0500P)^2^+34.0000P] where P=(Fo^2^+2Fc^2^)/3'
_refine_ls_weighting_scheme calc
_refine_ls_wR_factor_gt 0.2098
_refine_ls_wR_factor_ref 0.2460
_reflns_Friedel_coverage 0.890
_reflns_Friedel_fraction_full 0.943
_reflns_Friedel_fraction_max 0.920
_reflns_number_gt 7623
_reflns_number_total 14531
_reflns_threshold_expression 'I > 2\s(I)'
_cod_data_source_file ja0c05845_si_004.cif
_cod_data_source_block c2-250k
_cod_original_sg_symbol_H-M 'C 2'
_cod_database_code 4135110
_shelx_shelxl_version_number 2018/3
_shelx_space_group_comment
;
The symmetry employed for this shelxl refinement is uniquely defined
by the following loop, which should always be used as a source of
symmetry information in preference to the above space-group names.
They are only intended as comments.
;
_shelx_estimated_absorpt_t_min 0.903
_shelx_estimated_absorpt_t_max 0.990
_platon_squeeze_void_probe_radius 1.20

loop_
_space_group_symop_operation_xyz
'x, y, z'
'-x, y, -z'
'x+1/2, y+1/2, z'
'-x+1/2, y+1/2, -z'

loop_
_atom_site_label
_atom_site_type_symbol
_atom_site_fract_x
_atom_site_fract_y
_atom_site_fract_z
_atom_site_U_iso_or_equiv
_atom_site_adp_type
_atom_site_occupancy
_atom_site_site_symmetry_order
_atom_site_calc_flag
_atom_site_refinement_flags_posn
_atom_site_refinement_flags_adp
_atom_site_refinement_flags_occupancy
_atom_site_disorder_assembly
_atom_site_disorder_group
Ni1 Ni 0.500000 1.31763(10) 0.500000 0.0356(7) Uani 1 2 d S T P . .
Ni2 Ni 0.31764(7) 1.00033(10) 0.50118(11) 0.0345(4) Uani 1 1 d . . . . .
Ni3 Ni 0.500000 0.68282(10) 0.500000 0.0332(7) Uani 1 2 d S T P . .
C1 C 0.2665(12) 1.2445(8) 0.2115(16) 0.096(7) Uani 1 1 d . . . . .
H1 H 0.251955 1.264940 0.246787 0.115 Uiso 1 1 calc R U . . .
C2 C 0.2497(18) 1.2600(13) 0.124(2) 0.156(16) Uani 1 1 d . . . . .
H2 H 0.221525 1.291410 0.100961 0.188 Uiso 1 1 calc R U . . .
C3 C 0.270(2) 1.2341(16) 0.0686(19) 0.139(13) Uani 1 1 d . . . . .
H3 H 0.257591 1.246252 0.010372 0.167 Uiso 1 1 calc R U . . .
C4 C 0.3104(18) 1.1893(17) 0.1062(18) 0.154(15) Uani 1 1 d . . . . .
H4 H 0.327651 1.170191 0.073034 0.185 Uiso 1 1 calc R U . . .
C5 C 0.3267(12) 1.1709(10) 0.1869(17) 0.100(8) Uani 1 1 d . . . . .
H5 H 0.353832 1.138480 0.207211 0.120 Uiso 1 1 calc R U . . .
C6 C 0.3068(8) 1.1958(8) 0.2419(11) 0.057(5) Uani 1 1 d . . . . .
C7 C 0.3242(8) 1.1746(7) 0.3363(11) 0.060(5) Uani 1 1 d . . . . .
H7A H 0.310983 1.204320 0.365785 0.072 Uiso 1 1 calc R U . . .
H7B H 0.298759 1.140043 0.331709 0.072 Uiso 1 1 calc R U . . .
C8 C 0.3933(7) 1.1610(5) 0.3935(9) 0.036(3) Uani 1 1 d . . . . .
H8 H 0.404852 1.127170 0.368112 0.043 Uiso 1 1 calc R U . . .
C9 C 0.4379(9) 1.2117(6) 0.3971(12) 0.046(4) Uani 1 1 d . . . . .
C10 C 0.3914(7) 1.0976(7) 0.5093(11) 0.039(3) Uani 1 1 d . U . . .
C11 C 0.4103(7) 1.0900(6) 0.6023(11) 0.044(3) Uani 1 1 d . U . . .
H11 H 0.411403 1.128107 0.629062 0.053 Uiso 1 1 calc R U . . .
C12 C 0.4757(8) 1.0635(8) 0.6474(13) 0.063(5) Uani 1 1 d . . . . .
H12A H 0.474554 1.026245 0.619548 0.075 Uiso 1 1 calc R U . . .
H12B H 0.506141 1.088229 0.638073 0.075 Uiso 1 1 calc R U . . .
C13 C 0.5000(10) 1.0543(7) 0.7425(14) 0.081(5) Uani 1 1 d D U . . .
C14 C 0.5232(11) 1.0986(10) 0.8016(13) 0.104(6) Uani 1 1 d D U . . .
H14 H 0.523074 1.135395 0.778364 0.124 Uiso 1 1 calc R U . . .
C15 C 0.5467(14) 1.0947(11) 0.8915(14) 0.124(7) Uani 1 1 d D U . . .
H15 H 0.563050 1.126923 0.928589 0.149 Uiso 1 1 calc R U . . .
C16 C 0.5449(15) 1.0413(10) 0.9235(18) 0.136(7) Uani 1 1 d D U . . .
H16 H 0.560271 1.035767 0.984411 0.163 Uiso 1 1 calc R U . . .
C17 C 0.5206(13) 0.9959(13) 0.8670(12) 0.130(6) Uani 1 1 d D U . . .
H17 H 0.518538 0.959630 0.889983 0.156 Uiso 1 1 calc R U . . .
C18 C 0.4994(10) 1.0013(10) 0.7783(12) 0.100(5) Uani 1 1 d D U . . .
H18 H 0.484288 0.968834 0.741590 0.120 Uiso 1 1 calc R U . . .
C19 C 0.5344(13) 0.8270(12) 0.8121(17) 0.104(8) Uani 1 1 d . . . . .
H19 H 0.549000 0.859045 0.792381 0.125 Uiso 1 1 calc R U . . .
C20 C 0.5746(15) 0.8057(18) 0.8967(19) 0.146(13) Uani 1 1 d . . . . .
H20 H 0.615577 0.821676 0.931476 0.176 Uiso 1 1 calc R U . . .
C21 C 0.551(2) 0.759(2) 0.9272(19) 0.19(2) Uani 1 1 d . . . . .
H21 H 0.571854 0.747458 0.986413 0.233 Uiso 1 1 calc R U . . .
C22 C 0.501(2) 0.7352(14) 0.872(2) 0.171(17) Uani 1 1 d . . . . .
H22 H 0.490598 0.699777 0.889391 0.205 Uiso 1 1 calc R U . . .
C23 C 0.4582(11) 0.7553(8) 0.7866(15) 0.078(6) Uani 1 1 d . . . . .
H23 H 0.419426 0.735848 0.751845 0.094 Uiso 1 1 calc R U . . .
C24 C 0.4751(9) 0.8042(7) 0.7557(13) 0.059(5) Uani 1 1 d . . . . .
C25 C 0.4324(8) 0.8253(7) 0.6653(10) 0.048(4) Uani 1 1 d . . . . .
H25A H 0.410776 0.860320 0.670257 0.057 Uiso 1 1 calc R U . . .
H25B H 0.399040 0.796239 0.635185 0.057 Uiso 1 1 calc R U . . .
C26 C 0.4650(7) 0.8384(5) 0.6087(9) 0.036(3) Uani 1 1 d . . . . .
H26 H 0.493714 0.872048 0.634145 0.043 Uiso 1 1 calc R U . . .
C27 C 0.5054(10) 0.7885(6) 0.6012(12) 0.045(4) Uani 1 1 d . . . . .
C28 C 0.3852(8) 0.9024(6) 0.4919(11) 0.040(2) Uani 1 1 d . U . . .
C29 C 0.3455(7) 0.9109(6) 0.4004(10) 0.039(3) Uani 1 1 d . U . . .
H29 H 0.329249 0.873258 0.371621 0.047 Uiso 1 1 calc R U . . .
C30 C 0.3826(8) 0.9406(7) 0.3571(11) 0.054(4) Uani 1 1 d . . . . .
H30A H 0.397950 0.978148 0.385315 0.064 Uiso 1 1 calc R U . . .
H30B H 0.420383 0.917342 0.367050 0.064 Uiso 1 1 calc R U . . .
C31 C 0.3417(10) 0.9495(7) 0.2583(12) 0.074(4) Uani 1 1 d D U . . .
C32 C 0.3244(11) 0.9051(9) 0.1995(11) 0.089(5) Uani 1 1 d D U . . .
H32 H 0.336486 0.867528 0.221138 0.107 Uiso 1 1 calc R U . . .
C33 C 0.2900(12) 0.9129(10) 0.1103(13) 0.107(6) Uani 1 1 d D U . . .
H33 H 0.283000 0.882287 0.070817 0.128 Uiso 1 1 calc R U . . .
C34 C 0.2664(14) 0.9667(8) 0.0805(16) 0.122(6) Uani 1 1 d D U . . .
H34 H 0.236726 0.972288 0.021016 0.146 Uiso 1 1 calc R U . . .
C35 C 0.2857(12) 1.0120(10) 0.1371(12) 0.120(6) Uani 1 1 d D U . . .
H35 H 0.274759 1.049702 0.115143 0.144 Uiso 1 1 calc R U . . .
C36 C 0.3209(11) 1.0032(9) 0.2251(12) 0.098(5) Uani 1 1 d D U . . .
H36 H 0.331066 1.034665 0.263910 0.118 Uiso 1 1 calc R U . . .
C37 C 0.3374(8) 0.8639(10) 0.7822(13) 0.085(5) Uani 1 1 d D U . . .
H37 H 0.344645 0.838793 0.744217 0.102 Uiso 1 1 calc R U . . .
C38 C 0.3853(11) 0.8733(11) 0.8659(12) 0.106(6) Uani 1 1 d D U . . .
H38 H 0.424995 0.854131 0.884971 0.127 Uiso 1 1 calc R U . . .
C39 C 0.3765(12) 0.9098(11) 0.9217(17) 0.114(6) Uani 1 1 d D U . . .
H39 H 0.409963 0.916133 0.978689 0.137 Uiso 1 1 calc R U . . .
C40 C 0.3189(10) 0.9370(11) 0.8948(13) 0.108(6) Uani 1 1 d D U . . .
H40 H 0.311049 0.960942 0.933419 0.129 Uiso 1 1 calc R U . . .
C41 C 0.2733(11) 0.9288(9) 0.8108(12) 0.089(5) Uani 1 1 d D U . . .
H41 H 0.235195 0.950502 0.790575 0.107 Uiso 1 1 calc R U . . .
C42 C 0.2792(9) 0.8910(7) 0.7538(12) 0.066(4) Uani 1 1 d D U . . .
C43 C 0.2267(8) 0.8781(6) 0.6616(11) 0.053(4) Uani 1 1 d . . . . .
H43A H 0.245360 0.854793 0.630788 0.063 Uiso 1 1 calc R U . . .
H43B H 0.193370 0.854718 0.666541 0.063 Uiso 1 1 calc R U . . .
C44 C 0.1952(7) 0.9298(6) 0.6064(10) 0.035(3) Uani 1 1 d . . . . .
H44 H 0.170476 0.950618 0.631973 0.042 Uiso 1 1 calc R U . . .
C45 C 0.2450(8) 0.9708(8) 0.6003(13) 0.052(5) Uani 1 1 d . . . . .
C46 C 0.0953(8) 0.8892(6) 0.4898(11) 0.036(3) Uani 1 1 d . U . . .
C47 C 0.0565(7) 0.8779(6) 0.3983(10) 0.039(3) Uani 1 1 d . U . . .
H47 H 0.084641 0.870333 0.369930 0.047 Uiso 1 1 calc R U . . .
C48 C 0.0110(8) 0.9285(6) 0.3515(13) 0.060(5) Uani 1 1 d . . . . .
H48A H -0.018422 0.933687 0.377754 0.072 Uiso 1 1 calc R U . . .
H48B H 0.036978 0.963656 0.363113 0.072 Uiso 1 1 calc R U . . .
C49 C -0.0277(11) 0.9223(12) 0.2553(14) 0.101(6) Uani 1 1 d D U . . .
C50 C -0.0926(11) 0.9115(14) 0.2205(15) 0.123(7) Uani 1 1 d D U . . .
H50 H -0.112815 0.910613 0.257505 0.148 Uiso 1 1 calc R U . . .
C51 C -0.1279(15) 0.9021(15) 0.1321(14) 0.149(7) Uani 1 1 d D U . . .
H51 H -0.172641 0.897027 0.109686 0.178 Uiso 1 1 calc R U . . .
C52 C -0.1022(12) 0.8994(15) 0.0740(18) 0.149(7) Uani 1 1 d D U . . .
H52 H -0.126716 0.889414 0.014376 0.179 Uiso 1 1 calc R U . . .
C53 C -0.0381(13) 0.9125(14) 0.1095(14) 0.138(7) Uani 1 1 d D U . . .
H53 H -0.018052 0.913544 0.072339 0.165 Uiso 1 1 calc R U . . .
C54 C -0.0020(12) 0.9242(13) 0.1975(13) 0.119(6) Uani 1 1 d D U . . .
H54 H 0.041805 0.933829 0.218634 0.143 Uiso 1 1 calc R U . . .
C55 C 0.5704(12) 0.5650(12) 0.1931(14) 0.102(5) Uani 1 1 d . U . . .
H55 H 0.543825 0.546258 0.213313 0.123 Uiso 1 1 calc R U . . .
C56 C 0.5646(14) 0.5491(13) 0.1122(16) 0.123(6) Uani 1 1 d . U . . .
H56 H 0.535887 0.519954 0.078569 0.148 Uiso 1 1 calc R U . . .
C57 C 0.6005(14) 0.5762(14) 0.0846(16) 0.124(6) Uani 1 1 d . U . . .
H57 H 0.598145 0.566149 0.029719 0.148 Uiso 1 1 calc R U . . .
C58 C 0.6425(13) 0.6197(14) 0.1336(16) 0.120(6) Uani 1 1 d . U . . .
H58 H 0.665187 0.641243 0.109933 0.144 Uiso 1 1 calc R U . . .
C59 C 0.6503(11) 0.6306(12) 0.2162(14) 0.095(5) Uani 1 1 d . U . . .
H59 H 0.683363 0.655748 0.252380 0.114 Uiso 1 1 calc R U . . .
C60 C 0.6131(10) 0.6071(10) 0.2482(13) 0.078(5) Uani 1 1 d . U . . .
C61 C 0.6206(9) 0.6219(8) 0.3369(10) 0.058(5) Uani 1 1 d . . . . .
H61A H 0.583201 0.644673 0.330144 0.070 Uiso 1 1 calc R U . . .
H61B H 0.658929 0.646290 0.366452 0.070 Uiso 1 1 calc R U . . .
C62 C 0.6272(7) 0.5706(6) 0.3963(10) 0.036(3) Uani 1 1 d . . . . .
H62 H 0.585727 0.549483 0.370955 0.043 Uiso 1 1 calc R U . . .
C63 C 0.6792(9) 0.5299(8) 0.3999(13) 0.049(5) Uani 1 1 d . . . . .
C64 C 0.5998(7) 0.6121(6) 0.5092(10) 0.034(3) Uani 1 1 d . U . . .
C65 C 0.6244(7) 0.6227(6) 0.6028(10) 0.040(3) Uani 1 1 d . U . . .
H65 H 0.671439 0.630076 0.630374 0.048 Uiso 1 1 calc R U . . .
C66 C 0.6092(8) 0.5713(7) 0.6471(12) 0.059(5) Uani 1 1 d . . . . .
H66A H 0.562468 0.565124 0.618873 0.070 Uiso 1 1 calc R U . . .
H66B H 0.629270 0.536610 0.637471 0.070 Uiso 1 1 calc R U . . .
C67 C 0.6325(8) 0.5793(9) 0.7438(12) 0.072(4) Uani 1 1 d D U . . .
C68 C 0.5905(11) 0.5954(10) 0.7759(13) 0.086(5) Uani 1 1 d D U . . .
H68 H 0.546751 0.601299 0.736741 0.104 Uiso 1 1 calc R U . . .
C69 C 0.6116(11) 0.6028(12) 0.8638(12) 0.104(5) Uani 1 1 d D U . . .
H69 H 0.581897 0.611076 0.885521 0.125 Uiso 1 1 calc R U . . .
C70 C 0.6755(10) 0.5984(12) 0.9206(15) 0.114(6) Uani 1 1 d D U . . .
H70 H 0.690430 0.607290 0.980589 0.137 Uiso 1 1 calc R U . . .
C71 C 0.7178(12) 0.5812(11) 0.8903(12) 0.107(5) Uani 1 1 d D U . . .
H71 H 0.761304 0.574154 0.929592 0.129 Uiso 1 1 calc R U . . .
C72 C 0.6956(10) 0.5743(10) 0.8015(11) 0.091(5) Uani 1 1 d D U . . .
H72 H 0.725325 0.565815 0.779717 0.109 Uiso 1 1 calc R U . . .
N1 N 0.3620(6) 1.0537(5) 0.6118(8) 0.047(3) Uani 1 1 d . . . . .
H1A H 0.332146 1.076042 0.616703 0.056 Uiso 1 1 calc R U . . .
H1B H 0.381127 1.032076 0.660830 0.056 Uiso 1 1 calc R U . . .
N2 N 0.4080(6) 1.1481(5) 0.4812(9) 0.044(3) Uani 1 1 d . U . . .
H2A H 0.429193 1.173905 0.521037 0.053 Uiso 1 1 calc R U . . .
N3 N 0.2897(5) 0.9479(4) 0.3908(8) 0.041(3) Uani 1 1 d . . . . .
H3A H 0.256490 0.925386 0.385155 0.050 Uiso 1 1 calc R U . . .
H3B H 0.276556 0.969751 0.342042 0.050 Uiso 1 1 calc R U . . .
N4 N 0.4198(6) 0.8520(5) 0.5200(9) 0.041(3) Uani 1 1 d . U . . .
H4A H 0.413571 0.826016 0.480118 0.049 Uiso 1 1 calc R U . . .
N5 N 0.1529(7) 0.9134(5) 0.5181(9) 0.041(3) Uani 1 1 d . U . . .
H5A H 0.166194 0.919963 0.478695 0.050 Uiso 1 1 calc R U . . .
N6 N 0.0159(6) 0.8251(5) 0.3902(8) 0.042(3) Uani 1 1 d . . . . .
H6A H 0.036364 0.793427 0.385161 0.050 Uiso 1 1 calc R U . . .
H6B H -0.022081 0.827896 0.341383 0.050 Uiso 1 1 calc R U . . .
N7 N 0.5891(5) 0.6743(5) 0.6112(8) 0.042(3) Uani 1 1 d . . . . .
H7C H 0.612927 0.706171 0.617439 0.051 Uiso 1 1 calc R U . . .
H7D H 0.583057 0.670789 0.659596 0.051 Uiso 1 1 calc R U . . .
N8 N 0.6421(6) 0.5860(5) 0.4829(9) 0.037(3) Uani 1 1 d . . . . .
H8A H 0.680900 0.578721 0.523597 0.044 Uiso 1 1 calc R U . . .
O1 O 0.4295(5) 1.2565(4) 0.4403(7) 0.047(3) Uani 1 1 d . . . . .
O2 O 0.4799(6) 1.2073(5) 0.3741(9) 0.058(4) Uani 1 1 d . . . . .
O3 O 0.3618(5) 1.0600(4) 0.4527(7) 0.039(2) Uani 1 1 d . U . . .
O4 O 0.3943(5) 0.9415(4) 0.5498(7) 0.042(2) Uani 1 1 d . U . . .
O5 O 0.4686(4) 0.7454(4) 0.5583(7) 0.042(3) Uani 1 1 d . . . . .
O6 O 0.5639(6) 0.7936(5) 0.6264(10) 0.065(4) Uani 1 1 d . . . . .
O7 O 0.2755(5) 0.9494(4) 0.5593(7) 0.045(3) Uani 1 1 d . . . . .
O8 O 0.2485(6) 1.0214(5) 0.6243(9) 0.053(3) Uani 1 1 d . . . . .
O9 O 0.0761(5) 0.8779(4) 0.5490(7) 0.042(2) Uani 1 1 d . U . . .
O10 O 0.5431(5) 0.6224(4) 0.4510(7) 0.038(2) Uani 1 1 d . U . . .
O11 O 0.6668(6) 0.4785(5) 0.3770(9) 0.054(3) Uani 1 1 d . . . . .
O12 O 0.7362(4) 0.5508(4) 0.4434(7) 0.042(3) Uani 1 1 d . . . . .
O13 O 0.2584(8) 0.8367(7) 0.4799(13) 0.102(6) Uani 1 1 d . . . . .
O14 O 0.1592(8) 0.7656(7) 0.4826(12) 0.106(6) Uani 1 1 d . . . . .
O15 O 0.2296(7) 0.6636(5) 0.4843(12) 0.093(5) Uani 1 1 d . . . . .
O16 O 0.3328(8) 0.7352(7) 0.4834(13) 0.109(6) Uani 1 1 d . . . . .

loop_
_atom_site_aniso_label
_atom_site_aniso_U_11
_atom_site_aniso_U_22
_atom_site_aniso_U_33
_atom_site_aniso_U_23
_atom_site_aniso_U_13
_atom_site_aniso_U_12
Ni1 0.0282(18) 0.0161(14) 0.077(2) 0.000 0.0367(16) 0.000
Ni2 0.0275(9) 0.0151(7) 0.0737(12) -0.0006(11) 0.0342(8) -0.0012(10)
Ni3 0.0271(18) 0.0173(13) 0.069(2) 0.000 0.0334(15) 0.000
C1 0.13(2) 0.037(11) 0.122(19) 0.008(12) 0.059(16) 0.020(12)
C2 0.19(4) 0.08(2) 0.11(2) 0.040(19) 0.00(2) -0.02(2)
C3 0.22(4) 0.12(3) 0.09(2) 0.01(2) 0.08(2) -0.01(3)
C4 0.22(4) 0.18(3) 0.080(19) 0.01(2) 0.08(2) 0.07(3)
C5 0.13(2) 0.091(18) 0.110(19) 0.019(14) 0.079(17) 0.039(15)
C6 0.041(11) 0.057(11) 0.064(11) -0.012(9) 0.015(9) -0.012(8)
C7 0.056(12) 0.042(10) 0.081(12) -0.020(9) 0.031(10) -0.020(8)
C8 0.046(10) 0.014(6) 0.052(9) -0.010(6) 0.026(8) -0.008(6)
C9 0.039(11) 0.013(7) 0.089(13) 0.011(8) 0.031(10) -0.003(6)
C10 0.023(6) 0.027(6) 0.076(7) -0.012(5) 0.029(6) -0.005(5)
C11 0.033(8) 0.027(7) 0.077(8) 0.006(7) 0.028(7) -0.003(6)
C12 0.032(10) 0.047(10) 0.116(15) 0.000(10) 0.039(10) -0.003(8)
C13 0.073(10) 0.078(10) 0.090(10) 0.017(8) 0.035(9) -0.012(9)
C14 0.095(12) 0.091(11) 0.103(10) 0.008(9) 0.025(10) -0.009(10)
C15 0.120(12) 0.108(12) 0.102(10) 0.005(10) 0.014(11) -0.006(11)
C16 0.129(13) 0.120(12) 0.108(11) 0.021(10) 0.010(11) -0.009(12)
C17 0.128(12) 0.111(12) 0.109(10) 0.032(10) 0.016(11) -0.015(12)
C18 0.097(11) 0.086(10) 0.096(9) 0.025(10) 0.026(9) -0.013(10)
C19 0.10(2) 0.12(2) 0.101(18) 0.025(16) 0.052(16) -0.008(17)
C20 0.10(2) 0.21(4) 0.09(2) -0.03(2) 0.010(18) -0.04(2)
C21 0.27(5) 0.21(4) 0.07(2) 0.01(2) 0.05(3) -0.12(4)
C22 0.29(5) 0.11(3) 0.15(3) -0.01(2) 0.13(3) -0.08(3)
C23 0.090(17) 0.059(12) 0.097(15) 0.027(11) 0.052(13) -0.005(11)
C24 0.058(13) 0.041(9) 0.093(14) -0.021(9) 0.048(11) -0.006(8)
C25 0.056(11) 0.039(9) 0.065(11) -0.005(8) 0.042(9) 0.000(7)
C26 0.045(10) 0.022(7) 0.050(9) -0.006(6) 0.031(8) -0.004(6)
C27 0.060(13) 0.019(8) 0.071(11) 0.004(7) 0.044(10) -0.002(7)
C28 0.041(5) 0.025(4) 0.077(5) -0.007(4) 0.047(4) -0.004(4)
C29 0.047(7) 0.019(5) 0.075(6) -0.003(5) 0.048(5) -0.009(5)
C30 0.057(11) 0.048(9) 0.090(13) 0.008(9) 0.063(10) 0.009(8)
C31 0.111(11) 0.064(8) 0.070(9) 0.004(7) 0.063(8) 0.016(8)
C32 0.130(12) 0.076(9) 0.082(9) -0.005(8) 0.066(9) 0.013(9)
C33 0.149(13) 0.092(10) 0.087(9) -0.005(9) 0.059(10) 0.012(10)
C34 0.156(13) 0.100(11) 0.094(10) 0.002(9) 0.042(11) 0.020(11)
C35 0.156(13) 0.080(11) 0.099(10) 0.006(9) 0.036(11) 0.027(11)
C36 0.137(12) 0.070(9) 0.089(9) 0.002(9) 0.053(9) 0.023(10)
C37 0.061(10) 0.095(10) 0.098(10) -0.010(9) 0.034(8) 0.003(8)
C38 0.078(11) 0.117(12) 0.109(11) -0.011(10) 0.030(9) 0.003(10)
C39 0.098(11) 0.122(12) 0.099(11) -0.022(9) 0.023(10) -0.011(10)
C40 0.108(12) 0.114(12) 0.095(10) -0.024(10) 0.040(9) 0.003(10)
C41 0.083(10) 0.091(11) 0.095(10) -0.010(9) 0.042(8) 0.003(9)
C42 0.066(9) 0.070(9) 0.079(9) 0.008(7) 0.047(8) -0.003(7)
C43 0.058(12) 0.028(8) 0.087(12) 0.004(8) 0.047(10) -0.005(7)
C44 0.030(9) 0.029(7) 0.056(9) 0.011(6) 0.029(7) 0.003(6)
C45 0.027(10) 0.046(12) 0.084(13) 0.012(10) 0.028(10) 0.003(8)
C46 0.038(7) 0.019(6) 0.069(7) 0.013(5) 0.040(5) 0.011(5)
C47 0.033(8) 0.030(7) 0.066(7) 0.012(6) 0.033(6) 0.009(6)
C48 0.041(10) 0.021(7) 0.127(16) 0.016(9) 0.045(11) -0.003(6)
C49 0.094(11) 0.136(14) 0.066(10) 0.024(10) 0.030(8) 0.012(12)
C50 0.096(12) 0.165(14) 0.084(10) 0.019(12) 0.020(10) 0.005(13)
C51 0.117(13) 0.196(15) 0.100(11) 0.015(13) 0.020(10) -0.002(14)
C52 0.127(13) 0.198(15) 0.086(11) 0.009(13) 0.018(10) 0.001(14)
C53 0.123(13) 0.192(15) 0.086(10) 0.022(12) 0.037(10) 0.005(14)
C54 0.106(12) 0.169(14) 0.079(10) 0.028(11) 0.039(9) 0.006(12)
C55 0.112(12) 0.128(13) 0.075(9) 0.000(9) 0.050(9) -0.026(10)
C56 0.134(13) 0.160(14) 0.082(10) -0.013(10) 0.054(9) -0.049(11)
C57 0.137(13) 0.172(14) 0.083(10) -0.018(10) 0.069(9) -0.048(11)
C58 0.116(12) 0.168(14) 0.097(10) -0.008(10) 0.068(9) -0.040(10)
C59 0.088(11) 0.139(13) 0.083(9) -0.006(9) 0.060(8) -0.032(9)
C60 0.076(11) 0.108(12) 0.069(9) 0.007(8) 0.049(8) -0.011(9)
C61 0.056(12) 0.058(11) 0.063(11) 0.006(9) 0.028(9) 0.013(9)
C62 0.026(8) 0.029(7) 0.058(9) 0.002(7) 0.024(7) -0.001(6)
C63 0.049(13) 0.044(11) 0.076(12) 0.012(9) 0.048(10) 0.015(9)
C64 0.025(5) 0.021(5) 0.065(5) 0.004(5) 0.029(4) 0.005(4)
C65 0.030(6) 0.029(6) 0.068(6) 0.002(6) 0.028(5) 0.005(5)
C66 0.056(12) 0.034(9) 0.099(14) 0.007(9) 0.046(10) 0.023(8)
C67 0.089(10) 0.080(10) 0.071(9) 0.029(8) 0.055(7) 0.029(9)
C68 0.095(11) 0.102(11) 0.087(9) 0.019(9) 0.063(8) 0.021(9)
C69 0.112(12) 0.134(12) 0.091(9) 0.019(10) 0.067(9) 0.027(11)
C70 0.126(12) 0.145(13) 0.079(10) 0.031(10) 0.053(8) 0.027(11)
C71 0.118(12) 0.132(12) 0.079(9) 0.030(10) 0.051(8) 0.033(11)
C72 0.099(11) 0.109(11) 0.076(9) 0.027(9) 0.048(8) 0.030(10)
N1 0.039(8) 0.041(7) 0.077(9) -0.005(7) 0.040(7) -0.006(6)
N2 0.037(7) 0.021(6) 0.078(8) -0.003(6) 0.029(6) -0.002(5)
N3 0.030(7) 0.018(6) 0.090(9) -0.004(6) 0.038(7) 0.002(5)
N4 0.044(6) 0.021(5) 0.082(7) -0.008(5) 0.050(5) -0.001(4)
N5 0.037(7) 0.033(6) 0.072(8) 0.013(6) 0.040(6) 0.007(5)
N6 0.034(7) 0.032(7) 0.065(8) -0.007(6) 0.028(6) -0.010(5)
N7 0.031(7) 0.030(6) 0.073(8) 0.003(6) 0.031(6) 0.006(5)
N8 0.029(8) 0.028(7) 0.066(9) 0.009(6) 0.032(7) 0.002(5)
O1 0.037(7) 0.024(5) 0.099(8) 0.000(5) 0.047(6) -0.009(4)
O2 0.050(8) 0.036(6) 0.122(11) -0.011(6) 0.068(8) -0.005(5)
O3 0.037(6) 0.016(4) 0.074(7) -0.010(4) 0.034(5) -0.010(4)
O4 0.037(5) 0.023(4) 0.083(6) -0.008(4) 0.043(5) 0.001(4)
O5 0.033(6) 0.015(5) 0.091(8) 0.000(5) 0.041(6) 0.006(4)
O6 0.036(8) 0.037(7) 0.138(12) -0.010(7) 0.053(8) -0.003(5)
O7 0.042(7) 0.021(5) 0.094(8) 0.009(5) 0.050(6) 0.007(4)
O8 0.056(8) 0.020(5) 0.099(9) -0.011(6) 0.049(7) -0.010(5)
O9 0.036(6) 0.030(5) 0.078(7) -0.002(5) 0.041(5) -0.005(4)
O10 0.026(5) 0.025(4) 0.071(6) -0.007(4) 0.029(4) 0.002(4)
O11 0.054(8) 0.013(5) 0.113(10) -0.015(6) 0.053(7) -0.003(5)
O12 0.023(6) 0.022(5) 0.096(8) -0.010(5) 0.039(6) -0.002(4)
O13 0.081(12) 0.071(11) 0.198(17) -0.014(10) 0.102(12) 0.000(8)
O14 0.112(14) 0.047(9) 0.213(17) 0.023(10) 0.119(13) 0.011(8)
O15 0.077(11) 0.031(7) 0.192(16) 0.007(8) 0.081(11) 0.005(6)
O16 0.073(12) 0.052(9) 0.236(18) -0.008(11) 0.100(12) -0.007(8)

loop_
_atom_type_symbol
_atom_type_description
_atom_type_scat_dispersion_real
_atom_type_scat_dispersion_imag
_atom_type_scat_source
C C 0.0033 0.0016 'International Tables Vol C Tables 4.2.6.8 and 6.1.1.4'
N N 0.0061 0.0033 'International Tables Vol C Tables 4.2.6.8 and 6.1.1.4'
O O 0.0106 0.0060 'International Tables Vol C Tables 4.2.6.8 and 6.1.1.4'
Ni Ni 0.3393 1.1124 'International Tables Vol C Tables 4.2.6.8 and 6.1.1.4'
H H 0.0000 0.0000 'International Tables Vol C Tables 4.2.6.8 and 6.1.1.4'

loop_
_geom_angle_atom_site_label_1
_geom_angle_atom_site_label_2
_geom_angle_atom_site_label_3
_geom_angle
_geom_angle_site_symmetry_1
_geom_angle_site_symmetry_3
_geom_angle_publ_flag
O1 Ni1 O1 92.7(6) . 2_656 ?
O1 Ni1 N6 94.3(4) . 4_556 ?
O1 Ni1 N6 92.3(4) 2_656 4_556 ?
O1 Ni1 N6 92.3(4) . 3 ?
O1 Ni1 N6 94.3(4) 2_656 3 ?
N6 Ni1 N6 170.4(6) 4_556 3 ?
O1 Ni1 O9 172.8(4) . 3 ?
O1 Ni1 O9 85.6(4) 2_656 3 ?
N6 Ni1 O9 92.8(4) 4_556 3 ?
N6 Ni1 O9 80.8(4) 3 3 ?
O1 Ni1 O9 85.6(4) . 4_556 ?
O1 Ni1 O9 172.8(4) 2_656 4_556 ?
N6 Ni1 O9 80.8(4) 4_556 4_556 ?
N6 Ni1 O9 92.8(4) 3 4_556 ?
O9 Ni1 O9 96.9(5) 3 4_556 ?
O7 Ni2 O12 91.2(4) . 3_455 ?
O7 Ni2 N3 94.3(4) . . ?
O12 Ni2 N3 93.4(4) 3_455 . ?
O7 Ni2 N1 93.2(5) . . ?
O12 Ni2 N1 93.7(4) 3_455 . ?
N3 Ni2 N1 169.6(4) . . ?
O7 Ni2 O4 86.6(4) . . ?
O12 Ni2 O4 173.4(4) 3_455 . ?
N3 Ni2 O4 80.6(4) . . ?
N1 Ni2 O4 92.7(4) . . ?
O7 Ni2 O3 173.2(4) . . ?
O12 Ni2 O3 86.9(4) 3_455 . ?
N3 Ni2 O3 92.3(4) . . ?
N1 Ni2 O3 80.4(4) . . ?
O4 Ni2 O3 96.0(4) . . ?
O5 Ni3 O5 90.9(5) . 2_656 ?
O5 Ni3 N7 94.5(4) . 2_656 ?
O5 Ni3 N7 93.0(4) 2_656 2_656 ?
O5 Ni3 N7 93.0(4) . . ?
O5 Ni3 N7 94.5(4) 2_656 . ?
N7 Ni3 N7 169.2(6) 2_656 . ?
O5 Ni3 O10 173.2(4) . . ?
O5 Ni3 O10 86.7(4) 2_656 . ?
N7 Ni3 O10 91.9(4) 2_656 . ?
N7 Ni3 O10 80.8(4) . . ?
O5 Ni3 O10 86.7(4) . 2_656 ?
O5 Ni3 O10 173.2(4) 2_656 2_656 ?
N7 Ni3 O10 80.8(4) 2_656 2_656 ?
N7 Ni3 O10 91.9(4) . 2_656 ?
O10 Ni3 O10 96.3(5) . 2_656 ?
C2 C1 C6 114(2) . . ?
C2 C1 H1 122.8 . . ?
C6 C1 H1 122.8 . . ?
C3 C2 C1 127(3) . . ?
C3 C2 H2 116.6 . . ?
C1 C2 H2 116.6 . . ?
C4 C3 C2 113(3) . . ?
C4 C3 H3 123.4 . . ?
C2 C3 H3 123.4 . . ?
C5 C4 C3 124(3) . . ?
C5 C4 H4 118.1 . . ?
C3 C4 H4 118.1 . . ?
C4 C5 C6 124(2) . . ?
C4 C5 H5 118.2 . . ?
C6 C5 H5 118.2 . . ?
C5 C6 C1 118.0(19) . . ?
C5 C6 C7 125.0(18) . . ?
C1 C6 C7 117.0(18) . . ?
C8 C7 C6 116.3(14) . . ?
C8 C7 H7A 108.2 . . ?
C6 C7 H7A 108.2 . . ?
C8 C7 H7B 108.2 . . ?
C6 C7 H7B 108.2 . . ?
H7A C7 H7B 107.4 . . ?
N2 C8 C7 114.3(13) . . ?
N2 C8 C9 106.4(12) . . ?
C7 C8 C9 111.7(12) . . ?
N2 C8 H8 108.1 . . ?
C7 C8 H8 108.1 . . ?
C9 C8 H8 108.1 . . ?
O2 C9 O1 125.7(14) . . ?
O2 C9 C8 123.1(14) . . ?
O1 C9 C8 110.5(14) . . ?
O3 C10 N2 117.9(15) . . ?
O3 C10 C11 122.9(14) . . ?
N2 C10 C11 119.1(14) . . ?
C10 C11 N1 108.8(13) . . ?
C10 C11 C12 110.2(14) . . ?
N1 C11 C12 111.0(12) . . ?
C10 C11 H11 108.9 . . ?
N1 C11 H11 108.9 . . ?
C12 C11 H11 108.9 . . ?
C13 C12 C11 114.9(15) . . ?
C13 C12 H12A 108.5 . . ?
C11 C12 H12A 108.5 . . ?
C13 C12 H12B 108.5 . . ?
C11 C12 H12B 108.5 . . ?
H12A C12 H12B 107.5 . . ?
C14 C13 C18 115(2) . . ?
C14 C13 C12 121.9(17) . . ?
C18 C13 C12 122.8(17) . . ?
C13 C14 C15 126(2) . . ?
C13 C14 H14 116.8 . . ?
C15 C14 H14 116.8 . . ?
C16 C15 C14 116(2) . . ?
C16 C15 H15 122.1 . . ?
C14 C15 H15 122.1 . . ?
C15 C16 C17 120(3) . . ?
C15 C16 H16 120.0 . . ?
C17 C16 H16 120.0 . . ?
C18 C17 C16 122(3) . . ?
C18 C17 H17 118.8 . . ?
C16 C17 H17 118.8 . . ?
C17 C18 C13 120(2) . . ?
C17 C18 H18 120.0 . . ?
C13 C18 H18 120.0 . . ?
C24 C19 C20 125(3) . . ?
C24 C19 H19 117.6 . . ?
C20 C19 H19 117.6 . . ?
C19 C20 C21 117(3) . . ?
C19 C20 H20 121.4 . . ?
C21 C20 H20 121.4 . . ?
C22 C21 C20 117(3) . . ?
C22 C21 H21 121.5 . . ?
C20 C21 H21 121.5 . . ?
C21 C22 C23 127(3) . . ?
C21 C22 H22 116.5 . . ?
C23 C22 H22 116.5 . . ?
C24 C23 C22 118(2) . . ?
C24 C23 H23 120.9 . . ?
C22 C23 H23 120.9 . . ?
C19 C24 C23 115(2) . . ?
C19 C24 C25 125.6(18) . . ?
C23 C24 C25 119.5(18) . . ?
C24 C25 C26 115.8(14) . . ?
C24 C25 H25A 108.3 . . ?
C26 C25 H25A 108.3 . . ?
C24 C25 H25B 108.3 . . ?
C26 C25 H25B 108.3 . . ?
H25A C25 H25B 107.4 . . ?
N4 C26 C25 112.2(13) . . ?
N4 C26 C27 105.3(12) . . ?
C25 C26 C27 113.9(12) . . ?
N4 C26 H26 108.4 . . ?
C25 C26 H26 108.4 . . ?
C27 C26 H26 108.4 . . ?
O6 C27 O5 127.6(15) . . ?
O6 C27 C26 121.3(14) . . ?
O5 C27 C26 110.8(15) . . ?
O4 C28 N4 117.8(15) . . ?
O4 C28 C29 122.8(14) . . ?
N4 C28 C29 119.2(14) . . ?
C28 C29 N3 107.4(12) . . ?
C28 C29 C30 111.3(13) . . ?
N3 C29 C30 109.8(11) . . ?
C28 C29 H29 109.4 . . ?
N3 C29 H29 109.4 . . ?
C30 C29 H29 109.4 . . ?
C31 C30 C29 112.8(15) . . ?
C31 C30 H30A 109.0 . . ?
C29 C30 H30A 109.0 . . ?
C31 C30 H30B 109.0 . . ?
C29 C30 H30B 109.0 . . ?
H30A C30 H30B 107.8 . . ?
C36 C31 C32 117.1(19) . . ?
C36 C31 C30 120.5(15) . . ?
C32 C31 C30 122.5(16) . . ?
C31 C32 C33 123(2) . . ?
C31 C32 H32 118.5 . . ?
C33 C32 H32 118.5 . . ?
C34 C33 C32 118(2) . . ?
C34 C33 H33 121.1 . . ?
C32 C33 H33 121.1 . . ?
C35 C34 C33 120(2) . . ?
C35 C34 H34 120.1 . . ?
C33 C34 H34 120.1 . . ?
C34 C35 C36 120(2) . . ?
C34 C35 H35 119.8 . . ?
C36 C35 H35 119.8 . . ?
C35 C36 C31 121(2) . . ?
C35 C36 H36 119.4 . . ?
C31 C36 H36 119.4 . . ?
C42 C37 C38 120(2) . . ?
C42 C37 H37 119.9 . . ?
C38 C37 H37 119.9 . . ?
C39 C38 C37 121(2) . . ?
C39 C38 H38 119.4 . . ?
C37 C38 H38 119.4 . . ?
C38 C39 C40 120(2) . . ?
C38 C39 H39 120.2 . . ?
C40 C39 H39 120.2 . . ?
C41 C40 C39 118(2) . . ?
C41 C40 H40 121.0 . . ?
C39 C40 H40 121.0 . . ?
C40 C41 C42 124(2) . . ?
C40 C41 H41 117.9 . . ?
C42 C41 H41 117.9 . . ?
C41 C42 C37 116.6(19) . . ?
C41 C42 C43 124.8(16) . . ?
C37 C42 C43 118.6(15) . . ?
C44 C43 C42 115.2(13) . . ?
C44 C43 H43A 108.5 . . ?
C42 C43 H43A 108.5 . . ?
C44 C43 H43B 108.5 . . ?
C42 C43 H43B 108.5 . . ?
H43A C43 H43B 107.5 . . ?
N5 C44 C43 110.8(12) . . ?
N5 C44 C45 106.0(12) . . ?
C43 C44 C45 111.7(13) . . ?
N5 C44 H44 109.4 . . ?
C43 C44 H44 109.4 . . ?
C45 C44 H44 109.4 . . ?
O8 C45 O7 124.9(17) . . ?
O8 C45 C44 120.3(17) . . ?
O7 C45 C44 114.2(15) . . ?
O9 C46 N5 116.7(15) . . ?
O9 C46 C47 122.6(14) . . ?
N5 C46 C47 120.7(14) . . ?
C46 C47 N6 108.0(12) . . ?
C46 C47 C48 111.8(13) . . ?
N6 C47 C48 108.5(11) . . ?
C46 C47 H47 109.5 . . ?
N6 C47 H47 109.5 . . ?
C48 C47 H47 109.5 . . ?
C49 C48 C47 115.5(16) . . ?
C49 C48 H48A 108.4 . . ?
C47 C48 H48A 108.4 . . ?
C49 C48 H48B 108.4 . . ?
C47 C48 H48B 108.4 . . ?
H48A C48 H48B 107.5 . . ?
C54 C49 C50 117(2) . . ?
C54 C49 C48 123(2) . . ?
C50 C49 C48 119.7(18) . . ?
C51 C50 C49 120(3) . . ?
C51 C50 H50 120.1 . . ?
C49 C50 H50 120.1 . . ?
C50 C51 C52 124(3) . . ?
C50 C51 H51 117.9 . . ?
C52 C51 H51 117.9 . . ?
C53 C52 C51 115(3) . . ?
C53 C52 H52 122.7 . . ?
C51 C52 H52 122.7 . . ?
C52 C53 C54 122(3) . . ?
C52 C53 H53 118.9 . . ?
C54 C53 H53 118.9 . . ?
C49 C54 C53 122(2) . . ?
C49 C54 H54 119.0 . . ?
C53 C54 H54 119.0 . . ?
C56 C55 C60 125(2) . . ?
C56 C55 H55 117.4 . . ?
C60 C55 H55 117.4 . . ?
C57 C56 C55 117(3) . . ?
C57 C56 H56 121.7 . . ?
C55 C56 H56 121.7 . . ?
C56 C57 C58 122(3) . . ?
C56 C57 H57 119.0 . . ?
C58 C57 H57 119.0 . . ?
C59 C58 C57 119(2) . . ?
C59 C58 H58 120.5 . . ?
C57 C58 H58 120.5 . . ?
C60 C59 C58 123(2) . . ?
C60 C59 H59 118.6 . . ?
C58 C59 H59 118.6 . . ?
C59 C60 C55 114(2) . . ?
C59 C60 C61 122(2) . . ?
C55 C60 C61 124.3(18) . . ?
C60 C61 C62 115.2(15) . . ?
C60 C61 H61A 108.5 . . ?
C62 C61 H61A 108.5 . . ?
C60 C61 H61B 108.5 . . ?
C62 C61 H61B 108.5 . . ?
H61A C61 H61B 107.5 . . ?
N8 C62 C63 107.9(13) . . ?
N8 C62 C61 113.6(12) . . ?
C63 C62 C61 110.7(13) . . ?
N8 C62 H62 108.2 . . ?
C63 C62 H62 108.2 . . ?
C61 C62 H62 108.2 . . ?
O11 C63 O12 124.9(16) . . ?
O11 C63 C62 121.2(17) . . ?
O12 C63 C62 112.6(15) . . ?
O10 C64 N8 118.0(14) . . ?
O10 C64 C65 125.6(13) . . ?
N8 C64 C65 116.3(14) . . ?
C64 C65 N7 106.4(12) . . ?
C64 C65 C66 110.0(13) . . ?
N7 C65 C66 108.5(11) . . ?
C64 C65 H65 110.6 . . ?
N7 C65 H65 110.6 . . ?
C66 C65 H65 110.6 . . ?
C67 C66 C65 113.3(15) . . ?
C67 C66 H66A 108.9 . . ?
C65 C66 H66A 108.9 . . ?
C67 C66 H66B 108.9 . . ?
C65 C66 H66B 108.9 . . ?
H66A C66 H66B 107.7 . . ?
C72 C67 C68 118.1(19) . . ?
C72 C67 C66 121.3(14) . . ?
C68 C67 C66 120.4(16) . . ?
C69 C68 C67 120(2) . . ?
C69 C68 H68 119.8 . . ?
C67 C68 H68 119.8 . . ?
C68 C69 C70 120(2) . . ?
C68 C69 H69 119.8 . . ?
C70 C69 H69 119.8 . . ?
C69 C70 C71 120(2) . . ?
C69 C70 H70 120.1 . . ?
C71 C70 H70 120.1 . . ?
C70 C71 C72 119(2) . . ?
C70 C71 H71 120.7 . . ?
C72 C71 H71 120.7 . . ?
C67 C72 C71 122(2) . . ?
C67 C72 H72 118.9 . . ?
C71 C72 H72 118.9 . . ?
C11 N1 Ni2 109.3(9) . . ?
C11 N1 H1A 109.8 . . ?
Ni2 N1 H1A 109.8 . . ?
C11 N1 H1B 109.8 . . ?
Ni2 N1 H1B 109.8 . . ?
H1A N1 H1B 108.3 . . ?
C10 N2 C8 125.1(13) . . ?
C10 N2 H2A 117.4 . . ?
C8 N2 H2A 117.4 . . ?
C29 N3 Ni2 109.6(9) . . ?
C29 N3 H3A 109.8 . . ?
Ni2 N3 H3A 109.8 . . ?
C29 N3 H3B 109.8 . . ?
Ni2 N3 H3B 109.8 . . ?
H3A N3 H3B 108.2 . . ?
C28 N4 C26 126.1(13) . . ?
C28 N4 H4A 117.0 . . ?
C26 N4 H4A 117.0 . . ?
C46 N5 C44 126.7(13) . . ?
C46 N5 H5A 116.6 . . ?
C44 N5 H5A 116.6 . . ?
C47 N6 Ni1 110.1(8) . 3_445 ?
C47 N6 H6A 109.6 . . ?
Ni1 N6 H6A 109.6 3_445 . ?
C47 N6 H6B 109.6 . . ?
Ni1 N6 H6B 109.6 3_445 . ?
H6A N6 H6B 108.1 . . ?
C65 N7 Ni3 110.6(9) . . ?
C65 N7 H7C 109.5 . . ?
Ni3 N7 H7C 109.5 . . ?
C65 N7 H7D 109.5 . . ?
Ni3 N7 H7D 109.5 . . ?
H7C N7 H7D 108.1 . . ?
C64 N8 C62 125.3(13) . . ?
C64 N8 H8A 117.3 . . ?
C62 N8 H8A 117.3 . . ?
C9 O1 Ni1 121.7(9) . . ?
C10 O3 Ni2 110.8(10) . . ?
C28 O4 Ni2 110.0(10) . . ?
C27 O5 Ni3 121.4(10) . . ?
C45 O7 Ni2 122.3(10) . . ?
C46 O9 Ni1 110.4(10) . 3_445 ?
C64 O10 Ni3 109.4(9) . . ?
C63 O12 Ni2 123.1(10) . 3_545 ?

loop_
_geom_bond_atom_site_label_1
_geom_bond_atom_site_label_2
_geom_bond_distance
_geom_bond_site_symmetry_2
_geom_bond_publ_flag
Ni1 O1 2.055(10) . ?
Ni1 O1 2.055(10) 2_656 ?
Ni1 N6 2.070(11) 4_556 ?
Ni1 N6 2.070(11) 3 ?
Ni1 O9 2.108(10) 3 ?
Ni1 O9 2.108(10) 4_556 ?
Ni2 O7 2.053(9) . ?
Ni2 O12 2.058(9) 3_455 ?
Ni2 N3 2.080(12) . ?
Ni2 N1 2.092(12) . ?
Ni2 O4 2.095(10) . ?
Ni2 O3 2.102(9) . ?
Ni3 O5 2.071(9) . ?
Ni3 O5 2.071(9) 2_656 ?
Ni3 N7 2.088(12) 2_656 ?
Ni3 N7 2.088(12) . ?
Ni3 O10 2.103(9) . ?
Ni3 O10 2.104(9) 2_656 ?
C1 C2 1.40(3) . ?
C1 C6 1.41(3) . ?
C1 H1 0.9400 . ?
C2 C3 1.37(4) . ?
C2 H2 0.9400 . ?
C3 C4 1.35(4) . ?
C3 H3 0.9400 . ?
C4 C5 1.32(3) . ?
C4 H4 0.9400 . ?
C5 C6 1.35(3) . ?
C5 H5 0.9400 . ?
C6 C7 1.55(2) . ?
C7 C8 1.49(2) . ?
C7 H7A 0.9800 . ?
C7 H7B 0.9800 . ?
C8 N2 1.404(18) . ?
C8 C9 1.552(19) . ?
C8 H8 0.9900 . ?
C9 O2 1.21(2) . ?
C9 O1 1.34(2) . ?
C10 O3 1.251(17) . ?
C10 N2 1.39(2) . ?
C10 C11 1.45(2) . ?
C11 N1 1.470(17) . ?
C11 C12 1.49(2) . ?
C11 H11 0.9900 . ?
C12 C13 1.47(3) . ?
C12 H12A 0.9800 . ?
C12 H12B 0.9800 . ?
C13 C14 1.366(10) . ?
C13 C18 1.375(13) . ?
C14 C15 1.374(13) . ?
C14 H14 0.9400 . ?
C15 C16 1.362(13) . ?
C15 H15 0.9400 . ?
C16 C17 1.364(13) . ?
C16 H16 0.9400 . ?
C17 C18 1.364(13) . ?
C17 H17 0.9400 . ?
C18 H18 0.9400 . ?
C19 C24 1.38(3) . ?
C19 C20 1.40(3) . ?
C19 H19 0.9400 . ?
C20 C21 1.41(4) . ?
C20 H20 0.9400 . ?
C21 C22 1.25(4) . ?
C21 H21 0.9400 . ?
C22 C23 1.42(4) . ?
C22 H22 0.9400 . ?
C23 C24 1.38(2) . ?
C23 H23 0.9400 . ?
C24 C25 1.48(2) . ?
C25 C26 1.502(19) . ?
C25 H25A 0.9800 . ?
C25 H25B 0.9800 . ?
C26 N4 1.429(18) . ?
C26 C27 1.53(2) . ?
C26 H26 0.9900 . ?
C27 O6 1.24(2) . ?
C27 O5 1.303(19) . ?
C28 O4 1.286(17) . ?
C28 N4 1.38(2) . ?
C28 C29 1.42(2) . ?
C29 N3 1.502(17) . ?
C29 C30 1.528(18) . ?
C29 H29 0.9900 . ?
C30 C31 1.52(2) . ?
C30 H30A 0.9800 . ?
C30 H30B 0.9800 . ?
C31 C36 1.363(13) . ?
C31 C32 1.363(10) . ?
C32 C33 1.369(12) . ?
C32 H32 0.9400 . ?
C33 C34 1.365(13) . ?
C33 H33 0.9400 . ?
C34 C35 1.358(13) . ?
C34 H34 0.9400 . ?
C35 C36 1.358(12) . ?
C35 H35 0.9400 . ?
C36 H36 0.9400 . ?
C37 C42 1.367(12) . ?
C37 C38 1.371(10) . ?
C37 H37 0.9400 . ?
C38 C39 1.355(12) . ?
C38 H38 0.9400 . ?
C39 C40 1.358(12) . ?
C39 H39 0.9400 . ?
C40 C41 1.352(12) . ?
C40 H40 0.9400 . ?
C41 C42 1.359(12) . ?
C41 H41 0.9400 . ?
C42 C43 1.52(2) . ?
C43 C44 1.496(19) . ?
C43 H43A 0.9800 . ?
C43 H43B 0.9800 . ?
C44 N5 1.424(19) . ?
C44 C45 1.54(2) . ?
C44 H44 0.9900 . ?
C45 O8 1.234(19) . ?
C45 O7 1.30(2) . ?
C46 O9 1.301(16) . ?
C46 N5 1.32(2) . ?
C46 C47 1.43(2) . ?
C47 N6 1.515(17) . ?
C47 C48 1.539(19) . ?
C47 H47 0.9900 . ?
C48 C49 1.47(3) . ?
C48 H48A 0.9800 . ?
C48 H48B 0.9800 . ?
C49 C54 1.364(10) . ?
C49 C50 1.372(13) . ?
C50 C51 1.366(13) . ?
C50 H50 0.9400 . ?
C51 C52 1.369(13) . ?
C51 H51 0.9400 . ?
C52 C53 1.364(13) . ?
C52 H52 0.9400 . ?
C53 C54 1.372(13) . ?
C53 H53 0.9400 . ?
C54 H54 0.9400 . ?
C55 C56 1.37(3) . ?
C55 C60 1.41(3) . ?
C55 H55 0.9400 . ?
C56 C57 1.29(3) . ?
C56 H56 0.9400 . ?
C57 C58 1.39(3) . ?
C57 H57 0.9400 . ?
C58 C59 1.36(3) . ?
C58 H58 0.9400 . ?
C59 C60 1.33(3) . ?
C59 H59 0.9400 . ?
C60 C61 1.48(2) . ?
C61 C62 1.52(2) . ?
C61 H61A 0.9800 . ?
C61 H61B 0.9800 . ?
C62 N8 1.399(18) . ?
C62 C63 1.51(2) . ?
C62 H62 0.9900 . ?
C63 O11 1.248(18) . ?
C63 O12 1.29(2) . ?
C64 O10 1.263(17) . ?
C64 N8 1.389(18) . ?
C64 C65 1.45(2) . ?
C65 N7 1.496(17) . ?
C65 C66 1.54(2) . ?
C65 H65 0.9900 . ?
C66 C67 1.49(2) . ?
C66 H66A 0.9800 . ?
C66 H66B 0.9800 . ?
C67 C72 1.352(12) . ?
C67 C68 1.368(12) . ?
C68 C69 1.357(12) . ?
C68 H68 0.9400 . ?
C69 C70 1.361(13) . ?
C69 H69 0.9400 . ?
C70 C71 1.361(13) . ?
C70 H70 0.9400 . ?
C71 C72 1.367(12) . ?
C71 H71 0.9400 . ?
C72 H72 0.9400 . ?
N1 H1A 0.9000 . ?
N1 H1B 0.9000 . ?
N2 H2A 0.8700 . ?
N3 H3A 0.9000 . ?
N3 H3B 0.9000 . ?
N4 H4A 0.8700 . ?
N5 H5A 0.8700 . ?
N6 H6A 0.9000 . ?
N6 H6B 0.9000 . ?
N7 H7C 0.9000 . ?
N7 H7D 0.9000 . ?
N8 H8A 0.8700 . ?

loop_
_platon_squeeze_void_nr
_platon_squeeze_void_average_x
_platon_squeeze_void_average_y
_platon_squeeze_void_average_z
_platon_squeeze_void_volume
_platon_squeeze_void_count_electrons
_platon_squeeze_void_content
1 0.500 0.249 0.000 760 168 ' '
2 0.000 0.749 0.000 760 168 ' '
3 0.205 0.249 0.366 13 0 ' '
4 0.705 0.749 0.366 13 0 ' '
5 0.000 0.000 0.500 6 1 ' '
6 0.500 0.008 0.500 6 0 ' '
7 0.500 0.500 0.500 6 1 ' '
8 0.000 0.508 0.500 6 0 ' '
9 0.794 0.249 0.633 13 0 ' '
10 0.294 0.749 0.633 13 0 ' '
